data_4087035
loop_
_publ_author_name
'Hoffmann, Viktor'
'le Pleux, Lo\"ic'
'H\"aussinger, Daniel'
'Unke, Oliver T.'
'Prescimone, Alessandro'
'Mayor, Marcel'

_publ_section_title
;
 Deltoid versus Rhomboid: Controlling the Shape of Bis-ferrocene
 Macrocycles by the Bulkiness of the Substituents
;
_journal_issue 4
_journal_name_full Organometallics
_journal_page_first 858
_journal_paper_doi 10.1021/acs.organomet.6b00909
_journal_volume 36
_journal_year 2017
_chemical_absolute_configuration ad
_chemical_compound_source 'Viktor Hoffmann'
_chemical_formula_moiety 'C40 H24 Fe2'
_chemical_formula_sum 'C40 H24 Fe2'
_chemical_formula_weight 616.32
_space_group_IT_number 19
_symmetry_cell_setting orthorhombic
_symmetry_space_group_name_Hall 'P 2ac 2ab'
_symmetry_space_group_name_H-M 'P 21 21 21'
_atom_sites_solution_hydrogens difmap
_atom_sites_solution_primary direct
_audit_creation_date 2015-06-03
_audit_creation_method CRYSTALS_ver_14.61
_cell_angle_alpha 90
_cell_angle_beta 90
_cell_angle_gamma 90
_cell_formula_units_Z 4
_cell_length_a 9.2693(7)
_cell_length_b 15.9085(12)
_cell_length_c 18.2694(14)
_cell_measurement_reflns_used 9896
_cell_measurement_temperature 123
_cell_measurement_theta_max 70
_cell_measurement_theta_min 5
_cell_volume 2694.0(4)
_computing_cell_refinement 'Apex2 (Bruker AXS, 2006)'
_computing_data_collection 'Apex2 (Bruker AXS, 2006)'
_computing_data_reduction 'Apex2 (Bruker AXS, 2006)'
_computing_molecular_graphics 'CAMERON (Watkin et al., 1996)'
_computing_publication_material 'CRYSTALS (Betteridge et al., 2003)'
_computing_structure_refinement 'CRYSTALS (Betteridge et al., 2003)'
_computing_structure_solution 'SIR92 (Altomare et al., 1994)'
_diffrn_ambient_temperature 123
_diffrn_measured_fraction_theta_full 0.959
_diffrn_measured_fraction_theta_max 0.959
_diffrn_measurement_device Area
_diffrn_measurement_device_type 'Bruker Kappa Apex2'
_diffrn_measurement_method '\f & \w scans'
_diffrn_radiation_monochromator graphite
_diffrn_radiation_type 'Cu K\a'
_diffrn_radiation_wavelength 1.54178
_diffrn_reflns_av_R_equivalents 0.039
_diffrn_reflns_limit_h_max 9
_diffrn_reflns_limit_h_min -11
_diffrn_reflns_limit_k_max 19
_diffrn_reflns_limit_k_min -17
_diffrn_reflns_limit_l_max 18
_diffrn_reflns_limit_l_min -21
_diffrn_reflns_number 12826
_diffrn_reflns_theta_full 70.138
_diffrn_reflns_theta_max 70.139
_diffrn_reflns_theta_min 3.684
_diffrn_standards_number 0
_exptl_absorpt_coefficient_mu 8.851
_exptl_absorpt_correction_T_max 0.77
_exptl_absorpt_correction_T_min 0.59
_exptl_absorpt_correction_type multi-scan
_exptl_absorpt_process_details 'SADABS (Siemens, 1996)'
_exptl_crystal_colour red
_exptl_crystal_density_diffrn 1.519
_exptl_crystal_density_method 'not measured'
_exptl_crystal_description plate
_exptl_crystal_F_000 1264
_exptl_crystal_recrystallization_method
; 
DCM 
;
_exptl_crystal_size_max 0.120
_exptl_crystal_size_mid 0.100
_exptl_crystal_size_min 0.030
_refine_diff_density_max 0.53
_refine_diff_density_min -0.23
_refine_ls_abs_structure_details 'Flack (1983), 1911 Friedel-pairs'
_refine_ls_abs_structure_Flack 0.021(5)
_refine_ls_extinction_method None
_refine_ls_goodness_of_fit_ref 0.8648
_refine_ls_hydrogen_treatment constr
_refine_ls_matrix_type full
_refine_ls_number_parameters 380
_refine_ls_number_reflns 4571
_refine_ls_number_restraints 0
_refine_ls_R_factor_all 0.0392
_refine_ls_R_factor_gt 0.0328
_refine_ls_shift/su_max 0.0012310
_refine_ls_shift/su_mean 0.0000552
_refine_ls_structure_factor_coef Fsqd
_refine_ls_weighting_details
;
 Method, part 1, Chebychev polynomial, (Watkin, 1994, Prince, 1982) 
 [weight] = 1.0/[A~0~*T~0~(x)+A~1~*T~1~(x) ... +A~n-1~]*T~n-1~(x)] 
 where A~i~ are the Chebychev coefficients listed below and x= Fcalc/Fmax 
 Method = Robust Weighting (Prince, 1982) 
 W = [weight] * [1-(deltaF/6*sigmaF)^2^]^2^ 
 A~i~ are: 
 4.79 7.28 3.49 0.877 
;
_refine_ls_weighting_scheme calc
_refine_ls_wR_factor_all 0.0812
_refine_ls_wR_factor_gt 0.0747
_refine_ls_wR_factor_ref 0.0812
_reflns_limit_h_max 11
_reflns_limit_h_min -11
_reflns_limit_k_max 19
_reflns_limit_k_min 0
_reflns_limit_l_max 21
_reflns_limit_l_min 0
_reflns_number_gt 3812
_reflns_number_total 4571
_reflns_threshold_expression I>2.0\s(I)
_oxford_diffrn_Wilson_B_factor 0.00
_oxford_diffrn_Wilson_scale 0.00
_oxford_refine_ls_r_factor_ref 0.0392
_oxford_refine_ls_scale 0.08066(2)
_oxford_reflns_number_all 4571
_oxford_reflns_threshold_expression_ref I>-3.0\s(I)
_oxford_structure_analysis_title 'vh367_123k_0m in P2(1)2(1)2(1)'
_cod_data_source_file om6b00909_si_005.cif
_cod_data_source_block vh367_123k
_cod_depositor_comments 'Adding full bibliography for 4087035.cif.'
_cod_original_sg_symbol_H-M 'P 21 21 21 '
_cod_database_code 4087035

loop_
_symmetry_equiv_pos_as_xyz
x,y,z
x+1/2,-y+1/2,-z
-x,y+1/2,-z+1/2
-x+1/2,-y,z+1/2

loop_
_atom_site_label
_atom_site_type_symbol
_atom_site_fract_x
_atom_site_fract_y
_atom_site_fract_z
_atom_site_U_iso_or_equiv
_atom_site_occupancy
_atom_site_adp_type
_atom_site_refinement_flags_posn
Fe1 Fe 0.50808(4) 0.37334(3) 0.54940(2) 0.0177 1.0000 Uani .
C2 C 0.4622(4) 0.25824(19) 0.59543(16) 0.0195 1.0000 Uani .
C3 C 0.4540(4) 0.2541(2) 0.51723(16) 0.0210 1.0000 Uani .
C4 C 0.3477(4) 0.3120(2) 0.49342(18) 0.0233 1.0000 Uani .
C5 C 0.2900(3) 0.35273(19) 0.55635(19) 0.0232 1.0000 Uani .
C6 C 0.3613(3) 0.3212(2) 0.61958(18) 0.0221 1.0000 Uani .
C7 C 0.5507(3) 0.20645(19) 0.63982(16) 0.0202 1.0000 Uani .
C8 C 0.6245(3) 0.15846(19) 0.67462(17) 0.0204 1.0000 Uani .
C9 C 0.7076(3) 0.09904(18) 0.71622(17) 0.0182 1.0000 Uani .
C10 C 0.8064(4) 0.0454(2) 0.68277(18) 0.0242 1.0000 Uani .
C11 C 0.8845(4) -0.0122(2) 0.72347(19) 0.0255 1.0000 Uani .
C12 C 0.8639(3) -0.0172(2) 0.79847(18) 0.0238 1.0000 Uani .
C13 C 0.7662(4) 0.0352(2) 0.83236(17) 0.0229 1.0000 Uani .
C14 C 0.6879(3) 0.09444(19) 0.79282(17) 0.0200 1.0000 Uani .
C15 C 0.5896(3) 0.15015(19) 0.82840(16) 0.0197 1.0000 Uani .
C16 C 0.5082(3) 0.19760(19) 0.85842(15) 0.0192 1.0000 Uani .
C17 C 0.4130(4) 0.2521(2) 0.89762(17) 0.0210 1.0000 Uani .
Fe18 Fe 0.45917(5) 0.37000(3) 0.93810(2) 0.0184 1.0000 Uani .
C19 C 0.3994(4) 0.25383(19) 0.97579(17) 0.0210 1.0000 Uani .
C20 C 0.2919(4) 0.3147(2) 0.99340(18) 0.0249 1.0000 Uani .
C21 C 0.2413(3) 0.3510(2) 0.9274(2) 0.0246 1.0000 Uani .
C22 C 0.3161(3) 0.3142(2) 0.86797(18) 0.0227 1.0000 Uani .
C23 C 0.5650(4) 0.4625(2) 0.88117(18) 0.0243 1.0000 Uani .
C24 C 0.4936(3) 0.4976(2) 0.94275(19) 0.0267 1.0000 Uani .
C25 C 0.5470(4) 0.4579(2) 1.00668(17) 0.0244 1.0000 Uani .
C26 C 0.6526(4) 0.3987(2) 0.98583(18) 0.0220 1.0000 Uani .
C27 C 0.6669(4) 0.40107(19) 0.90794(17) 0.0208 1.0000 Uani .
C28 C 0.7633(3) 0.3515(2) 0.86477(16) 0.0211 1.0000 Uani .
C29 C 0.8450(3) 0.3092(2) 0.82874(17) 0.0216 1.0000 Uani .
C30 C 0.9467(3) 0.25747(19) 0.79046(16) 0.0195 1.0000 Uani .
C31 C 0.9646(3) 0.2634(2) 0.71355(16) 0.0196 1.0000 Uani .
C32 C 0.8767(3) 0.3180(2) 0.67004(17) 0.0206 1.0000 Uani .
C33 C 0.8023(3) 0.3602(2) 0.63013(16) 0.0213 1.0000 Uani .
C34 C 0.7122(3) 0.4078(2) 0.58203(18) 0.0213 1.0000 Uani .
C35 C 0.7045(4) 0.4002(2) 0.50397(17) 0.0219 1.0000 Uani .
C36 C 0.6000(4) 0.4576(2) 0.47809(18) 0.0233 1.0000 Uani .
C37 C 0.5405(4) 0.50070(19) 0.53969(19) 0.0250 1.0000 Uani .
C38 C 0.6079(4) 0.4702(2) 0.60361(19) 0.0231 1.0000 Uani .
C39 C 1.0694(3) 0.2138(2) 0.67966(17) 0.0227 1.0000 Uani .
C40 C 1.1530(4) 0.1581(2) 0.71986(19) 0.0264 1.0000 Uani .
C41 C 1.1323(4) 0.1499(2) 0.79501(18) 0.0263 1.0000 Uani .
C42 C 1.0307(3) 0.1995(2) 0.82921(17) 0.0252 1.0000 Uani .
H31 H 0.5116 0.2172 0.4861 0.0284 1.0000 Uiso R
H41 H 0.3208 0.3220 0.4422 0.0305 1.0000 Uiso R
H51 H 0.2163 0.3970 0.5560 0.0307 1.0000 Uiso R
H61 H 0.3457 0.3380 0.6714 0.0293 1.0000 Uiso R
H101 H 0.8199 0.0484 0.6320 0.0332 1.0000 Uiso R
H111 H 0.9505 -0.0478 0.7006 0.0361 1.0000 Uiso R
H121 H 0.9168 -0.0557 0.8262 0.0311 1.0000 Uiso R
H131 H 0.7532 0.0318 0.8828 0.0303 1.0000 Uiso R
H191 H 0.4520 0.2174 1.0101 0.0270 1.0000 Uiso R
H201 H 0.2568 0.3288 1.0420 0.0365 1.0000 Uiso R
H211 H 0.1674 0.3954 0.9235 0.0332 1.0000 Uiso R
H221 H 0.3036 0.3275 0.8154 0.0291 1.0000 Uiso R
H231 H 0.5519 0.4777 0.8293 0.0294 1.0000 Uiso R
H241 H 0.4212 0.5423 0.9418 0.0318 1.0000 Uiso R
H251 H 0.5144 0.4702 1.0569 0.0362 1.0000 Uiso R
H261 H 0.7078 0.3625 1.0186 0.0300 1.0000 Uiso R
H351 H 0.7612 0.3615 0.4733 0.0323 1.0000 Uiso R
H361 H 0.5712 0.4673 0.4267 0.0304 1.0000 Uiso R
H371 H 0.4677 0.5450 0.5390 0.0337 1.0000 Uiso R
H381 H 0.5914 0.4897 0.6542 0.0290 1.0000 Uiso R
H391 H 1.0800 0.2172 0.6285 0.0291 1.0000 Uiso R
H401 H 1.2251 0.1270 0.6969 0.0342 1.0000 Uiso R
H411 H 1.1861 0.1107 0.8216 0.0328 1.0000 Uiso R
H421 H 1.0180 0.1958 0.8799 0.0331 1.0000 Uiso R

loop_
_atom_site_aniso_label
_atom_site_aniso_U_11
_atom_site_aniso_U_22
_atom_site_aniso_U_33
_atom_site_aniso_U_23
_atom_site_aniso_U_13
_atom_site_aniso_U_12
Fe1 0.0196(2) 0.0153(2) 0.0180(2) 0.0000(2) -0.00236(18) -0.0002(2)
C2 0.0249(17) 0.0131(14) 0.0204(14) 0.0026(11) -0.0002(13) -0.0043(12)
C3 0.0245(16) 0.0172(15) 0.0212(15) -0.0008(12) -0.0050(13) -0.0041(13)
C4 0.0254(17) 0.0230(16) 0.0215(16) 0.0020(13) -0.0099(13) -0.0039(14)
C5 0.0165(14) 0.0201(15) 0.0331(18) -0.0019(13) -0.0033(14) -0.0022(11)
C6 0.0236(16) 0.0196(16) 0.0231(16) 0.0016(13) 0.0026(13) -0.0057(13)
C7 0.0222(15) 0.0178(15) 0.0206(14) -0.0027(12) 0.0028(13) -0.0017(12)
C8 0.0249(16) 0.0182(15) 0.0181(15) -0.0033(12) 0.0056(12) -0.0020(12)
C9 0.0185(15) 0.0151(14) 0.0211(15) 0.0001(12) -0.0003(12) -0.0042(11)
C10 0.0263(17) 0.0258(17) 0.0206(16) -0.0011(13) 0.0024(13) -0.0018(13)
C11 0.0228(17) 0.0192(16) 0.0345(18) -0.0030(14) 0.0037(14) 0.0017(13)
C12 0.0224(16) 0.0182(16) 0.0309(18) 0.0037(13) -0.0051(14) 0.0017(13)
C13 0.0284(17) 0.0212(16) 0.0191(16) 0.0019(13) -0.0019(13) 0.0000(13)
C14 0.0206(15) 0.0159(14) 0.0236(15) -0.0026(12) 0.0001(13) -0.0060(12)
C15 0.0236(15) 0.0214(16) 0.0140(14) 0.0032(12) -0.0056(12) -0.0033(12)
C16 0.0238(15) 0.0179(15) 0.0160(13) 0.0013(11) -0.0016(12) -0.0009(12)
C17 0.0257(17) 0.0152(15) 0.0222(15) -0.0028(12) -0.0012(13) -0.0049(13)
Fe18 0.0202(2) 0.0164(2) 0.0185(2) 0.0003(2) 0.00265(18) 0.00030(19)
C19 0.0260(16) 0.0145(15) 0.0225(16) 0.0038(12) 0.0052(13) -0.0045(13)
C20 0.0284(18) 0.0229(16) 0.0233(17) -0.0012(13) 0.0105(13) -0.0041(14)
C21 0.0155(14) 0.0207(15) 0.0375(19) -0.0018(14) 0.0007(13) -0.0003(11)
C22 0.0229(16) 0.0222(16) 0.0231(16) -0.0006(13) -0.0022(13) -0.0030(13)
C23 0.0257(17) 0.0219(17) 0.0254(16) 0.0061(13) 0.0027(14) -0.0056(14)
C24 0.0250(15) 0.0148(15) 0.0402(19) 0.0018(13) 0.0061(16) -0.0030(12)
C25 0.0269(17) 0.0223(16) 0.0241(15) -0.0056(13) 0.0008(13) -0.0038(14)
C26 0.0189(16) 0.0227(17) 0.0245(16) -0.0013(12) -0.0036(13) -0.0052(12)
C27 0.0200(16) 0.0187(16) 0.0236(16) 0.0015(12) 0.0021(13) -0.0043(12)
C28 0.0242(15) 0.0220(17) 0.0170(15) 0.0043(12) -0.0010(13) -0.0058(12)
C29 0.0225(15) 0.0246(16) 0.0175(15) 0.0035(12) -0.0008(13) -0.0044(13)
C30 0.0160(14) 0.0204(15) 0.0222(15) -0.0001(12) 0.0005(12) -0.0057(12)
C31 0.0164(15) 0.0210(16) 0.0213(14) -0.0001(12) -0.0011(12) -0.0045(12)
C32 0.0196(15) 0.0231(16) 0.0191(15) -0.0015(13) 0.0031(12) -0.0057(13)
C33 0.0216(14) 0.0216(17) 0.0208(14) -0.0031(14) 0.0008(12) -0.0039(13)
C34 0.0168(15) 0.0208(15) 0.0262(16) 0.0004(13) -0.0043(13) -0.0071(12)
C35 0.0213(16) 0.0206(16) 0.0238(16) 0.0037(13) -0.0012(13) -0.0018(12)
C36 0.0256(16) 0.0197(16) 0.0245(16) 0.0053(13) -0.0009(13) -0.0056(13)
C37 0.0256(16) 0.0156(15) 0.0338(17) 0.0047(13) 0.0014(15) -0.0021(12)
C38 0.0234(16) 0.0170(16) 0.0290(17) -0.0044(13) -0.0022(13) -0.0041(13)
C39 0.0241(16) 0.0263(16) 0.0177(14) 0.0015(13) -0.0016(13) -0.0038(13)
C40 0.0227(16) 0.0249(17) 0.0316(18) -0.0045(14) 0.0008(14) 0.0034(13)
C41 0.0235(16) 0.0233(17) 0.0323(18) 0.0035(14) -0.0072(14) 0.0018(12)
C42 0.0253(17) 0.0288(17) 0.0215(15) -0.0003(13) 0.0002(13) -0.0044(13)

loop_
_atom_type_symbol
_atom_type_scat_dispersion_real
_atom_type_scat_dispersion_imag
_atom_type_scat_Cromer_Mann_a1
_atom_type_scat_Cromer_Mann_b1
_atom_type_scat_Cromer_Mann_a2
_atom_type_scat_Cromer_Mann_b2
_atom_type_scat_Cromer_Mann_a3
_atom_type_scat_Cromer_Mann_b3
_atom_type_scat_Cromer_Mann_a4
_atom_type_scat_Cromer_Mann_b4
_atom_type_scat_Cromer_Mann_c
_atom_type_scat_source
C 0.0181 0.0091 2.3100 20.8439 1.0200 10.2075 1.5886 0.5687 0.8650 51.6512 0.2156 'International Tables Vol C 4.2.6.8 and 6.1.1.4'
H 0.0000 0.0000 0.4930 10.5109 0.3229 26.1257 0.1402 3.1424 0.0408 57.7998 0.0030 'International Tables Vol C 4.2.6.8 and 6.1.1.4'
Fe -1.1336 3.1974 11.7695 4.7611 7.3573 0.3072 3.5222 15.3535 2.3045 76.8805 1.0369 'International Tables Vol C 4.2.6.8 and 6.1.1.4'

loop_
_geom_angle_atom_site_label_1
_geom_angle_atom_site_label_2
_geom_angle_atom_site_label_3
_geom_angle
_geom_angle_publ_flag
C2 Fe1 C3 40.82(12) yes
C2 Fe1 C4 68.36(12) yes
C3 Fe1 C4 40.46(13) yes
C2 Fe1 C5 68.24(13) yes
C3 Fe1 C5 68.19(13) yes
C4 Fe1 C5 40.61(13) yes
C2 Fe1 C6 41.06(13) yes
C3 Fe1 C6 68.98(13) yes
C4 Fe1 C6 68.75(13) yes
C5 Fe1 C6 40.63(13) yes
C2 Fe1 C34 107.96(13) yes
C3 Fe1 C34 123.71(13) yes
C4 Fe1 C34 159.61(14) yes
C5 Fe1 C34 158.50(14) yes
C6 Fe1 C34 122.55(13) yes
C2 Fe1 C35 122.33(13) yes
C3 Fe1 C35 107.13(13) yes
C4 Fe1 C35 122.80(13) yes
C5 Fe1 C35 159.25(13) yes
C6 Fe1 C35 158.57(13) yes
C2 Fe1 C36 157.64(13) yes
C3 Fe1 C36 121.59(13) yes
C4 Fe1 C36 107.14(13) yes
C5 Fe1 C36 123.51(13) yes
C6 Fe1 C36 159.75(14) yes
C2 Fe1 C37 160.34(13) yes
C3 Fe1 C37 157.47(13) yes
C4 Fe1 C37 122.10(13) yes
C5 Fe1 C37 107.87(13) yes
C6 Fe1 C37 123.45(13) yes
C2 Fe1 C38 124.31(13) yes
C3 Fe1 C38 160.79(13) yes
C4 Fe1 C38 157.58(14) yes
C5 Fe1 C38 122.30(13) yes
C6 Fe1 C38 107.58(13) yes
C34 Fe1 C35 40.87(13) yes
C34 Fe1 C36 68.19(13) yes
C35 Fe1 C36 40.32(13) yes
C34 Fe1 C37 68.17(13) yes
C35 Fe1 C37 68.25(13) yes
C36 Fe1 C37 40.67(13) yes
C34 Fe1 C38 41.04(13) yes
C35 Fe1 C38 68.78(13) yes
C36 Fe1 C38 68.22(13) yes
C37 Fe1 C38 40.16(13) yes
Fe1 C2 C3 69.16(17) yes
Fe1 C2 C6 68.95(17) yes
C3 C2 C6 107.6(3) yes
Fe1 C2 C7 129.1(2) yes
C3 C2 C7 125.1(3) yes
C6 C2 C7 127.2(3) yes
C2 C3 Fe1 70.02(17) yes
C2 C3 C4 108.3(3) yes
Fe1 C3 C4 69.91(18) yes
C2 C3 H31 125.4 no
Fe1 C3 H31 126.2 no
C4 C3 H31 126.3 no
C3 C4 Fe1 69.64(18) yes
C3 C4 C5 108.0(3) yes
Fe1 C4 C5 69.73(17) yes
C3 C4 H41 125.1 no
Fe1 C4 H41 125.7 no
C5 C4 H41 126.9 no
C4 C5 Fe1 69.66(18) yes
C4 C5 C6 108.7(3) yes
Fe1 C5 C6 69.42(17) yes
C4 C5 H51 125.6 no
Fe1 C5 H51 124.8 no
C6 C5 H51 125.6 no
C2 C6 C5 107.4(3) yes
C2 C6 Fe1 69.99(17) yes
C5 C6 Fe1 69.95(17) yes
C2 C6 H61 125.0 no
C5 C6 H61 127.6 no
Fe1 C6 H61 125.7 no
C2 C7 C8 176.0(3) yes
C7 C8 C9 177.8(3) yes
C8 C9 C10 121.6(3) yes
C8 C9 C14 119.2(3) yes
C10 C9 C14 119.2(3) yes
C9 C10 C11 120.9(3) yes
C9 C10 H101 119.4 no
C11 C10 H101 119.7 no
C10 C11 C12 119.8(3) yes
C10 C11 H111 120.2 no
C12 C11 H111 120.0 no
C11 C12 C13 120.0(3) yes
C11 C12 H121 120.2 no
C13 C12 H121 119.8 no
C12 C13 C14 121.3(3) yes
C12 C13 H131 119.6 no
C14 C13 H131 119.1 no
C9 C14 C13 118.8(3) yes
C9 C14 C15 120.1(3) yes
C13 C14 C15 121.1(3) yes
C14 C15 C16 179.3(3) yes
C15 C16 C17 177.1(3) yes
C16 C17 Fe18 127.2(2) yes
C16 C17 C19 124.4(3) yes
Fe18 C17 C19 69.12(18) yes
C16 C17 C22 127.8(3) yes
Fe18 C17 C22 68.91(18) yes
C19 C17 C22 107.8(3) yes
C17 Fe18 C19 40.85(12) yes
C17 Fe18 C20 68.22(13) yes
C19 Fe18 C20 40.72(13) yes
C17 Fe18 C21 68.14(13) yes
C19 Fe18 C21 68.47(13) yes
C20 Fe18 C21 40.43(14) yes
C17 Fe18 C22 41.08(13) yes
C19 Fe18 C22 69.14(13) yes
C20 Fe18 C22 68.41(14) yes
C21 Fe18 C22 40.41(13) yes
C17 Fe18 C23 124.73(13) yes
C19 Fe18 C23 161.20(13) yes
C20 Fe18 C23 156.91(14) yes
C21 Fe18 C23 121.88(14) yes
C22 Fe18 C23 107.66(13) yes
C17 Fe18 C24 160.95(13) yes
C19 Fe18 C24 156.72(13) yes
C20 Fe18 C24 121.41(13) yes
C21 Fe18 C24 107.58(13) yes
C22 Fe18 C24 123.67(13) yes
C17 Fe18 C25 157.55(13) yes
C19 Fe18 C25 121.23(13) yes
C20 Fe18 C25 107.03(14) yes
C21 Fe18 C25 123.40(13) yes
C22 Fe18 C25 159.61(14) yes
C17 Fe18 C26 122.54(13) yes
C19 Fe18 C26 107.17(13) yes
C20 Fe18 C26 123.30(14) yes
C21 Fe18 C26 159.47(14) yes
C22 Fe18 C26 158.71(13) yes
C17 Fe18 C27 108.41(13) yes
C19 Fe18 C27 123.95(13) yes
C20 Fe18 C27 160.20(13) yes
C21 Fe18 C27 158.24(13) yes
C22 Fe18 C27 122.78(13) yes
C23 Fe18 C24 40.44(14) yes
C23 Fe18 C25 68.28(13) yes
C24 Fe18 C25 40.39(14) yes
C23 Fe18 C26 68.70(13) yes
C24 Fe18 C26 68.04(13) yes
C25 Fe18 C26 40.35(13) yes
C23 Fe18 C27 41.08(13) yes
C24 Fe18 C27 68.26(13) yes
C25 Fe18 C27 68.19(13) yes
C26 Fe18 C27 40.73(13) yes
C17 C19 Fe18 70.04(18) yes
C17 C19 C20 107.4(3) yes
Fe18 C19 C20 69.67(18) yes
C17 C19 H191 125.4 no
Fe18 C19 H191 127.7 no
C20 C19 H191 127.1 no
C19 C20 Fe18 69.60(18) yes
C19 C20 C21 108.4(3) yes
Fe18 C20 C21 69.83(18) yes
C19 C20 H201 126.6 no
Fe18 C20 H201 127.1 no
C21 C20 H201 124.9 no
C20 C21 Fe18 69.74(18) yes
C20 C21 C22 108.8(3) yes
Fe18 C21 C22 69.62(18) yes
C20 C21 H211 125.7 no
Fe18 C21 H211 125.9 no
C22 C21 H211 125.5 no
C17 C22 C21 107.5(3) yes
C17 C22 Fe18 70.01(18) yes
C21 C22 Fe18 69.97(18) yes
C17 C22 H221 125.7 no
C21 C22 H221 126.8 no
Fe18 C22 H221 126.2 no
Fe18 C23 C24 69.97(18) yes
Fe18 C23 C27 69.89(18) yes
C24 C23 C27 107.6(3) yes
Fe18 C23 H231 127.2 no
C24 C23 H231 127.4 no
C27 C23 H231 124.9 no
C23 C24 Fe18 69.58(18) yes
C23 C24 C25 108.4(3) yes
Fe18 C24 C25 69.45(18) yes
C23 C24 H241 126.3 no
Fe18 C24 H241 127.7 no
C25 C24 H241 125.3 no
C24 C25 Fe18 70.16(18) yes
C24 C25 C26 108.5(3) yes
Fe18 C25 C26 69.77(18) yes
C24 C25 H251 124.9 no
Fe18 C25 H251 125.7 no
C26 C25 H251 126.6 no
C25 C26 Fe18 69.88(19) yes
C25 C26 C27 108.4(3) yes
Fe18 C26 C27 70.29(19) yes
C25 C26 H261 126.3 no
Fe18 C26 H261 126.2 no
C27 C26 H261 125.3 no
C23 C27 C26 107.1(3) yes
C23 C27 Fe18 69.02(18) yes
C26 C27 Fe18 68.98(19) yes
C23 C27 C28 126.5(3) yes
C26 C27 C28 126.3(3) yes
Fe18 C27 C28 126.8(2) yes
C27 C28 C29 179.5(3) yes
C28 C29 C30 176.1(3) yes
C29 C30 C31 121.5(3) yes
C29 C30 C42 119.8(3) yes
C31 C30 C42 118.7(3) yes
C30 C31 C32 121.6(3) yes
C30 C31 C39 118.9(3) yes
C32 C31 C39 119.5(3) yes
C31 C32 C33 176.0(3) yes
C32 C33 C34 178.2(3) yes
C33 C34 Fe1 125.0(2) yes
C33 C34 C35 126.6(3) yes
Fe1 C34 C35 69.10(18) yes
C33 C34 C38 126.1(3) yes
Fe1 C34 C38 69.26(18) yes
C35 C34 C38 107.3(3) yes
C34 C35 Fe1 70.03(19) yes
C34 C35 C36 108.2(3) yes
Fe1 C35 C36 70.17(19) yes
C34 C35 H351 126.3 no
Fe1 C35 H351 125.2 no
C36 C35 H351 125.5 no
C35 C36 Fe1 69.51(18) yes
C35 C36 C37 108.1(3) yes
Fe1 C36 C37 69.71(18) yes
C35 C36 H361 127.2 no
Fe1 C36 H361 126.3 no
C37 C36 H361 124.7 no
C36 C37 Fe1 69.61(18) yes
C36 C37 C38 108.4(3) yes
Fe1 C37 C38 69.78(18) yes
C36 C37 H371 127.1 no
Fe1 C37 H371 127.7 no
C38 C37 H371 124.4 no
C34 C38 C37 107.9(3) yes
C34 C38 Fe1 69.70(17) yes
C37 C38 Fe1 70.06(18) yes
C34 C38 H381 125.2 no
C37 C38 H381 126.8 no
Fe1 C38 H381 128.2 no
C31 C39 C40 121.0(3) yes
C31 C39 H391 118.7 no
C40 C39 H391 120.3 no
C39 C40 C41 120.3(3) yes
C39 C40 H401 120.1 no
C41 C40 H401 119.5 no
C40 C41 C42 119.2(3) yes
C40 C41 H411 120.1 no
C42 C41 H411 120.7 no
C30 C42 C41 121.9(3) yes
C30 C42 H421 118.2 no
C41 C42 H421 119.9 no

loop_
_geom_bond_atom_site_label_1
_geom_bond_atom_site_label_2
_geom_bond_distance
_geom_bond_publ_flag
Fe1 C2 2.059(3) yes
Fe1 C3 2.048(3) yes
Fe1 C4 2.051(3) yes
Fe1 C5 2.052(3) yes
Fe1 C6 2.045(3) yes
Fe1 C34 2.058(3) yes
Fe1 C35 2.046(3) yes
Fe1 C36 2.055(3) yes
Fe1 C37 2.056(3) yes
Fe1 C38 2.052(3) yes
C2 C3 1.432(4) yes
C2 C6 1.439(5) yes
C2 C7 1.418(4) yes
C3 C4 1.417(5) yes
C3 H31 0.976 no
C4 C5 1.424(5) yes
C4 H41 0.981 no
C5 C6 1.423(5) yes
C5 H51 0.981 no
C6 H61 0.995 no
C7 C8 1.206(5) yes
C8 C9 1.437(4) yes
C9 C10 1.392(5) yes
C9 C14 1.413(4) yes
C10 C11 1.385(5) yes
C10 H101 0.938 no
C11 C12 1.386(5) yes
C11 H111 0.932 no
C12 C13 1.378(5) yes
C12 H121 0.934 no
C13 C14 1.392(4) yes
C13 H131 0.930 no
C14 C15 1.427(4) yes
C15 C16 1.200(4) yes
C16 C17 1.429(4) yes
C17 Fe18 2.061(3) yes
C17 C19 1.434(4) yes
C17 C22 1.441(5) yes
Fe18 C19 2.049(3) yes
Fe18 C20 2.050(3) yes
Fe18 C21 2.051(3) yes
Fe18 C22 2.046(3) yes
Fe18 C23 2.051(3) yes
Fe18 C24 2.056(3) yes
Fe18 C25 2.047(3) yes
Fe18 C26 2.045(3) yes
Fe18 C27 2.063(3) yes
C19 C20 1.426(5) yes
C19 H191 0.982 no
C20 C21 1.417(5) yes
C20 H201 0.973 no
C21 C22 1.415(5) yes
C21 H211 0.986 no
C22 H221 0.990 no
C23 C24 1.420(5) yes
C23 C27 1.444(5) yes
C23 H231 0.986 no
C24 C25 1.417(5) yes
C24 H241 0.979 no
C25 C26 1.411(5) yes
C25 H251 0.986 no
C26 C27 1.430(5) yes
C26 H261 0.975 no
C27 C28 1.429(4) yes
C28 C29 1.208(5) yes
C29 C30 1.434(5) yes
C30 C31 1.418(4) yes
C30 C42 1.399(5) yes
C31 C32 1.431(4) yes
C31 C39 1.397(5) yes
C32 C33 1.208(5) yes
C33 C34 1.429(5) yes
C34 C35 1.433(4) yes
C34 C38 1.441(5) yes
C35 C36 1.413(5) yes
C35 H351 0.984 no
C36 C37 1.429(5) yes
C36 H361 0.988 no
C37 C38 1.411(5) yes
C37 H371 0.976 no
C38 H381 0.986 no
C39 C40 1.387(5) yes
C39 H391 0.940 no
C40 C41 1.393(5) yes
C40 H401 0.932 no
C41 C42 1.378(5) yes
C41 H411 0.934 no
C42 H421 0.936 no
